data_4076279
loop_
_publ_author_name
'Canepa, Giuseppe'
'Brandt, Carsten D.'
'Werner, Helmut'

_publ_section_title
;
 Mono- and Dinuclear Rhodium(I) and Rhodium(III) Complexes with the Bulky
 Phosphine 2,6-Me2C6H3CH2CH2PtBu2, Including the First Structurally
 Characterized Cis-Configurated Dicarbonyl Compound,cis-[RhCl(CO)2(PR3)]
;
_journal_issue 5
_journal_name_full Organometallics
_journal_page_first 1140
_journal_paper_doi 10.1021/om034348p
_journal_volume 23
_journal_year 2004
_chemical_formula_sum 'C20 H31 Cl O2 P Rh'
_chemical_formula_weight 472.78
_chemical_name_systematic
; 
 ? 
;
_space_group_IT_number 2
_symmetry_cell_setting triclinic
_symmetry_space_group_name_Hall '-P 1'
_symmetry_space_group_name_H-M 'P -1'
_atom_sites_solution_hydrogens geom
_atom_sites_solution_primary 'Patterson methods'
_atom_sites_solution_secondary difmap
_audit_creation_method SHELXL-97
_cell_angle_alpha 90.0310(10)
_cell_angle_beta 90.6400(10)
_cell_angle_gamma 111.7650(10)
_cell_formula_units_Z 2
_cell_length_a 7.9221(4)
_cell_length_b 8.6663(4)
_cell_length_c 16.9724(9)
_cell_measurement_reflns_used 6959
_cell_measurement_temperature 173(2)
_cell_measurement_theta_max 56.270
_cell_measurement_theta_min 4.800
_cell_volume 1082.10(9)
_computing_cell_refinement 'SAINT-NT V6.0'
_computing_data_collection 'SMART-NT V5.6'
_computing_data_reduction 'SAINT-NT V6.0'
_computing_molecular_graphics 'XSHELL in SHELXTL-97'
_computing_publication_material 'XSHELL in SHELXTL-97'
_computing_structure_refinement 'SHELXL-97 (Sheldrick, 1997)'
_computing_structure_solution 'SHELXS-97 (Sheldrick, 1990)'
_diffrn_ambient_temperature 173(2)
_diffrn_measured_fraction_theta_full 0.998
_diffrn_measured_fraction_theta_max 0.998
_diffrn_measurement_device_type 'Bruker Smart Apex with D8-Goniometer'
_diffrn_measurement_method 'omega scan'
_diffrn_radiation_monochromator graphite
_diffrn_radiation_source 'fine-focus sealed tube'
_diffrn_radiation_type MoK\a
_diffrn_radiation_wavelength 0.71073
_diffrn_reflns_av_R_equivalents 0.0183
_diffrn_reflns_av_sigmaI/netI 0.0137
_diffrn_reflns_limit_h_max 9
_diffrn_reflns_limit_h_min -9
_diffrn_reflns_limit_k_max 10
_diffrn_reflns_limit_k_min -10
_diffrn_reflns_limit_l_max 21
_diffrn_reflns_limit_l_min -21
_diffrn_reflns_number 17545
_diffrn_reflns_theta_full 26.37
_diffrn_reflns_theta_max 26.37
_diffrn_reflns_theta_min 2.40
_exptl_absorpt_coefficient_mu 0.997
_exptl_absorpt_correction_type empirical
_exptl_absorpt_process_details 'SADABS2.0 (Sheldrick 2000)'
_exptl_crystal_colour 'light yellow'
_exptl_crystal_density_diffrn 1.451
_exptl_crystal_density_method 'not measured'
_exptl_crystal_description block
_exptl_crystal_F_000 488
_exptl_crystal_size_max 0.35
_exptl_crystal_size_mid 0.16
_exptl_crystal_size_min 0.16
_refine_diff_density_max 0.596
_refine_diff_density_min -0.342
_refine_diff_density_rms 0.054
_refine_ls_extinction_method none
_refine_ls_goodness_of_fit_ref 1.075
_refine_ls_hydrogen_treatment mixed
_refine_ls_matrix_type full
_refine_ls_number_parameters 234
_refine_ls_number_reflns 4416
_refine_ls_number_restraints 0
_refine_ls_restrained_S_all 1.075
_refine_ls_R_factor_all 0.0216
_refine_ls_R_factor_gt 0.0210
_refine_ls_shift/su_max 0.001
_refine_ls_shift/su_mean 0.000
_refine_ls_structure_factor_coef Fsqd
_refine_ls_weighting_details 'calc w=1/[\s^2^(Fo^2^)+(0.0295P)^2^+0.4618P] where P=(Fo^2^+2Fc^2^)/3'
_refine_ls_weighting_scheme calc
_refine_ls_wR_factor_gt 0.0542
_refine_ls_wR_factor_ref 0.0546
_reflns_number_gt 4309
_reflns_number_total 4416
_reflns_threshold_expression >2sigma(I)
_cod_data_source_file om034348p.cif
_cod_data_source_block gc7cb
_cod_original_sg_symbol_H-M P-1
_cod_database_code 4076279

loop_
_symmetry_equiv_pos_as_xyz
'x, y, z'
'-x, -y, -z'

loop_
_atom_site_label
_atom_site_type_symbol
_atom_site_fract_x
_atom_site_fract_y
_atom_site_fract_z
_atom_site_U_iso_or_equiv
_atom_site_adp_type
_atom_site_occupancy
_atom_site_symmetry_multiplicity
_atom_site_calc_flag
_atom_site_refinement_flags
C1 C 0.0992(3) 0.3478(3) 0.45805(12) 0.0474(5) Uani 1 1 d .
C2 C -0.1828(3) 0.0728(2) 0.44422(11) 0.0389(4) Uani 1 1 d .
C3 C 0.4492(2) 0.3092(2) 0.30432(10) 0.0299(3) Uani 1 1 d .
C4 C 0.4974(3) 0.3214(3) 0.39254(12) 0.0425(4) Uani 1 1 d .
H4A H 0.6050 0.2931 0.4010 0.064 Uiso 1 1 calc R
H4B H 0.3950 0.2440 0.4218 0.064 Uiso 1 1 calc R
H4C H 0.5230 0.4351 0.4111 0.064 Uiso 1 1 calc R
C5 C 0.6160(2) 0.4183(3) 0.25807(13) 0.0430(5) Uani 1 1 d .
H5A H 0.7141 0.3761 0.2649 0.065 Uiso 1 1 calc R
H5B H 0.6566 0.5329 0.2777 0.065 Uiso 1 1 calc R
H5C H 0.5838 0.4157 0.2020 0.065 Uiso 1 1 calc R
C6 C 0.4016(3) 0.1273(2) 0.27905(13) 0.0406(4) Uani 1 1 d .
H6A H 0.3863 0.1180 0.2217 0.061 Uiso 1 1 calc R
H6B H 0.2884 0.0571 0.3041 0.061 Uiso 1 1 calc R
H6C H 0.5000 0.0909 0.2953 0.061 Uiso 1 1 calc R
C7 C 0.2983(2) 0.5941(2) 0.29337(10) 0.0290(3) Uani 1 1 d .
C8 C 0.1164(2) 0.6196(2) 0.30025(11) 0.0342(4) Uani 1 1 d .
H8A H 0.0554 0.5676 0.3487 0.051 Uiso 1 1 calc R
H8B H 0.0385 0.5687 0.2547 0.051 Uiso 1 1 calc R
H8C H 0.1395 0.7388 0.3018 0.051 Uiso 1 1 calc R
C9 C 0.3971(2) 0.6852(2) 0.21966(11) 0.0352(4) Uani 1 1 d .
H9A H 0.4236 0.8045 0.2253 0.053 Uiso 1 1 calc R
H9B H 0.3197 0.6424 0.1730 0.053 Uiso 1 1 calc R
H9C H 0.5111 0.6668 0.2137 0.053 Uiso 1 1 calc R
C10 C 0.4168(3) 0.6738(2) 0.36579(12) 0.0390(4) Uani 1 1 d .
H10A H 0.5388 0.6722 0.3590 0.059 Uiso 1 1 calc R
H10B H 0.3621 0.6112 0.4131 0.059 Uiso 1 1 calc R
H10C H 0.4250 0.7890 0.3714 0.059 Uiso 1 1 calc R
C11 C 0.1845(2) 0.30194(19) 0.18337(9) 0.0247(3) Uani 1 1 d .
H11A H 0.2965 0.3556 0.1526 0.030 Uiso 1 1 calc R
H11B H 0.1534 0.1805 0.1794 0.030 Uiso 1 1 calc R
C12 C 0.0309(2) 0.3410(2) 0.14191(9) 0.0264(3) Uani 1 1 d .
H12A H -0.0826 0.2909 0.1721 0.032 Uiso 1 1 calc R
H12B H 0.0630 0.4628 0.1412 0.032 Uiso 1 1 calc R
C13 C -0.0012(2) 0.2745(2) 0.05780(9) 0.0274(3) Uani 1 1 d .
C14 C -0.1526(2) 0.1302(2) 0.03838(10) 0.0321(4) Uani 1 1 d .
C15 C -0.1765(3) 0.0726(2) -0.03943(11) 0.0384(4) Uani 1 1 d .
H15 H -0.2778 -0.0251 -0.0526 0.046 Uiso 1 1 calc R
C16 C -0.0567(3) 0.1541(3) -0.09728(11) 0.0427(5) Uani 1 1 d .
H16 H -0.0747 0.1126 -0.1498 0.051 Uiso 1 1 calc R
C17 C 0.0898(3) 0.2967(3) -0.07852(11) 0.0393(4) Uani 1 1 d .
H17 H 0.1723 0.3531 -0.1186 0.047 Uiso 1 1 calc R
C18 C 0.1192(2) 0.3597(2) -0.00183(10) 0.0312(4) Uani 1 1 d .
C19 C 0.2767(3) 0.5218(2) 0.01373(11) 0.0364(4) Uani 1 1 d .
H19A H 0.3348 0.5675 -0.0362 0.055 Uiso 1 1 calc R
H19B H 0.3655 0.5019 0.0488 0.055 Uiso 1 1 calc R
H19C H 0.2318 0.6010 0.0386 0.055 Uiso 1 1 calc R
C20 C -0.2933(3) 0.0382(3) 0.09769(12) 0.0415(4) Uani 1 1 d .
H20A H -0.2347 0.0024 0.1414 0.062 Uiso 1 1 calc R
H20B H -0.3847 -0.0594 0.0725 0.062 Uiso 1 1 calc R
H20C H -0.3521 0.1115 0.1179 0.062 Uiso 1 1 calc R
Cl1 Cl -0.10565(7) -0.01857(6) 0.28630(3) 0.04394(12) Uani 1 1 d .
O1 O 0.1470(3) 0.4255(3) 0.51363(11) 0.0825(7) Uani 1 1 d .
O2 O -0.2991(2) 0.0026(2) 0.48277(11) 0.0675(5) Uani 1 1 d .
P1 P 0.24113(5) 0.36203(5) 0.28777(2) 0.02227(9) Uani 1 1 d .
Rh1 Rh 0.010156(16) 0.200423(15) 0.376901(7) 0.02730(5) Uani 1 1 d .

loop_
_atom_site_aniso_label
_atom_site_aniso_U_11
_atom_site_aniso_U_22
_atom_site_aniso_U_33
_atom_site_aniso_U_23
_atom_site_aniso_U_13
_atom_site_aniso_U_12
C1 0.0368(11) 0.0537(12) 0.0358(10) -0.0064(9) 0.0082(8) -0.0020(9)
C2 0.0333(10) 0.0429(10) 0.0360(10) 0.0065(8) 0.0031(8) 0.0088(8)
C3 0.0225(8) 0.0285(8) 0.0383(9) 0.0010(7) -0.0021(7) 0.0091(7)
C4 0.0374(10) 0.0476(11) 0.0445(11) 0.0017(9) -0.0120(8) 0.0183(9)
C5 0.0232(9) 0.0453(11) 0.0598(13) 0.0054(9) 0.0074(8) 0.0115(8)
C6 0.0345(10) 0.0325(9) 0.0592(12) -0.0030(8) -0.0057(9) 0.0176(8)
C7 0.0277(8) 0.0216(7) 0.0349(9) -0.0018(6) -0.0004(7) 0.0058(6)
C8 0.0357(10) 0.0285(8) 0.0411(10) -0.0048(7) 0.0014(7) 0.0149(7)
C9 0.0334(9) 0.0228(8) 0.0442(10) 0.0042(7) 0.0036(8) 0.0044(7)
C10 0.0390(10) 0.0278(9) 0.0438(10) -0.0075(7) -0.0066(8) 0.0050(8)
C11 0.0240(8) 0.0248(8) 0.0249(7) 0.0002(6) 0.0019(6) 0.0086(6)
C12 0.0240(8) 0.0286(8) 0.0273(8) -0.0013(6) 0.0010(6) 0.0107(6)
C13 0.0296(8) 0.0322(8) 0.0266(8) -0.0003(6) -0.0006(6) 0.0187(7)
C14 0.0355(9) 0.0334(9) 0.0322(9) -0.0026(7) -0.0052(7) 0.0185(8)
C15 0.0475(11) 0.0354(9) 0.0379(10) -0.0081(8) -0.0122(8) 0.0223(9)
C16 0.0663(14) 0.0467(11) 0.0280(9) -0.0061(8) -0.0052(9) 0.0359(11)
C17 0.0539(12) 0.0474(11) 0.0286(9) 0.0051(8) 0.0072(8) 0.0326(10)
C18 0.0358(9) 0.0366(9) 0.0294(8) 0.0035(7) 0.0022(7) 0.0228(8)
C19 0.0341(9) 0.0427(10) 0.0357(9) 0.0109(8) 0.0081(7) 0.0179(8)
C20 0.0323(10) 0.0420(10) 0.0427(10) -0.0030(8) -0.0040(8) 0.0053(8)
Cl1 0.0432(3) 0.0331(2) 0.0390(2) -0.00474(18) 0.0037(2) -0.00509(19)
O1 0.0681(12) 0.0929(14) 0.0498(10) -0.0333(10) 0.0127(9) -0.0132(11)
O2 0.0507(10) 0.0778(12) 0.0601(10) 0.0256(9) 0.0212(8) 0.0069(9)
P1 0.01906(19) 0.02038(19) 0.0252(2) -0.00040(15) 0.00043(15) 0.00477(15)
Rh1 0.02324(8) 0.02826(8) 0.02574(8) 0.00104(5) 0.00241(5) 0.00408(6)

loop_
_atom_type_symbol
_atom_type_description
_atom_type_scat_dispersion_real
_atom_type_scat_dispersion_imag
_atom_type_scat_source
C C 0.0033 0.0016 'International Tables Vol C Tables 4.2.6.8 and 6.1.1.4'
H H 0.0000 0.0000 'International Tables Vol C Tables 4.2.6.8 and 6.1.1.4'
O O 0.0106 0.0060 'International Tables Vol C Tables 4.2.6.8 and 6.1.1.4'
Cl Cl 0.1484 0.1585 'International Tables Vol C Tables 4.2.6.8 and 6.1.1.4'
Rh Rh -1.1178 0.9187 'International Tables Vol C Tables 4.2.6.8 and 6.1.1.4'
P P 0.1023 0.0942 'International Tables Vol C Tables 4.2.6.8 and 6.1.1.4'

loop_
_geom_angle_atom_site_label_1
_geom_angle_atom_site_label_2
_geom_angle_atom_site_label_3
_geom_angle
O1 C1 Rh1 172.8(2)
O2 C2 Rh1 177.1(2)
C5 C3 C4 109.23(15)
C5 C3 C6 108.42(16)
C4 C3 C6 107.40(15)
C5 C3 P1 114.09(12)
C4 C3 P1 109.64(12)
C6 C3 P1 107.85(12)
C10 C7 C9 108.00(14)
C10 C7 C8 108.34(15)
C9 C7 C8 108.76(14)
C10 C7 P1 112.38(12)
C9 C7 P1 112.49(12)
C8 C7 P1 106.75(11)
C12 C11 P1 119.63(11)
C13 C12 C11 111.75(13)
C18 C13 C14 119.39(16)
C18 C13 C12 119.73(15)
C14 C13 C12 120.87(15)
C15 C14 C13 119.07(17)
C15 C14 C20 118.35(17)
C13 C14 C20 122.56(16)
C16 C15 C14 121.45(19)
C15 C16 C17 119.48(17)
C16 C17 C18 121.29(18)
C17 C18 C13 119.30(18)
C17 C18 C19 118.51(17)
C13 C18 C19 122.15(16)
C11 P1 C3 101.96(7)
C11 P1 C7 106.36(7)
C3 P1 C7 111.42(8)
C11 P1 Rh1 113.17(5)
C3 P1 Rh1 108.37(6)
C7 P1 Rh1 114.85(6)
C1 Rh1 C2 88.19(9)
C1 Rh1 Cl1 171.60(8)
C2 Rh1 Cl1 86.43(6)
C1 Rh1 P1 93.31(6)
C2 Rh1 P1 177.08(6)
Cl1 Rh1 P1 92.354(16)

loop_
_geom_bond_atom_site_label_1
_geom_bond_atom_site_label_2
_geom_bond_distance
C1 O1 1.135(3)
C1 Rh1 1.826(2)
C2 O2 1.116(2)
C2 Rh1 1.9112(19)
C3 C5 1.534(2)
C3 C4 1.535(3)
C3 C6 1.538(2)
C3 P1 1.8856(17)
C7 C10 1.537(2)
C7 C9 1.538(2)
C7 C8 1.543(2)
C7 P1 1.8927(16)
C11 C12 1.542(2)
C11 P1 1.8493(16)
C12 C13 1.522(2)
C13 C18 1.407(2)
C13 C14 1.410(2)
C14 C15 1.397(2)
C14 C20 1.503(3)
C15 C16 1.374(3)
C16 C17 1.380(3)
C17 C18 1.395(3)
C18 C19 1.514(3)
Cl1 Rh1 2.3414(5)
P1 Rh1 2.4004(4)

loop_
_geom_torsion_atom_site_label_1
_geom_torsion_atom_site_label_2
_geom_torsion_atom_site_label_3
_geom_torsion_atom_site_label_4
_geom_torsion
P1 C11 C12 C13 -177.18(11)
C11 C12 C13 C18 -77.11(18)
C11 C12 C13 C14 104.23(17)
C18 C13 C14 C15 1.8(2)
C12 C13 C14 C15 -179.55(15)
C18 C13 C14 C20 -176.31(16)
C12 C13 C14 C20 2.3(2)
C13 C14 C15 C16 -0.5(3)
C20 C14 C15 C16 177.67(17)
C14 C15 C16 C17 -0.5(3)
C15 C16 C17 C18 0.2(3)
C16 C17 C18 C13 1.1(3)
C16 C17 C18 C19 -176.66(16)
C14 C13 C18 C17 -2.1(2)
C12 C13 C18 C17 179.25(15)
C14 C13 C18 C19 175.59(15)
C12 C13 C18 C19 -3.1(2)
C12 C11 P1 C3 -173.81(12)
C12 C11 P1 C7 -56.99(14)
C12 C11 P1 Rh1 70.02(13)
C5 C3 P1 C11 67.23(15)
C4 C3 P1 C11 -169.91(12)
C6 C3 P1 C11 -53.27(14)
C5 C3 P1 C7 -45.87(16)
C4 C3 P1 C7 76.99(14)
C6 C3 P1 C7 -166.37(12)
C5 C3 P1 Rh1 -173.16(12)
C4 C3 P1 Rh1 -50.30(13)
C6 C3 P1 Rh1 66.34(13)
C10 C7 P1 C11 -157.65(13)
C9 C7 P1 C11 -35.50(14)
C8 C7 P1 C11 83.72(12)
C10 C7 P1 C3 -47.34(15)
C9 C7 P1 C3 74.81(14)
C8 C7 P1 C3 -165.97(11)
C10 C7 P1 Rh1 76.35(13)
C9 C7 P1 Rh1 -161.50(10)
C8 C7 P1 Rh1 -42.28(13)
O1 C1 Rh1 C2 30.9(18)
O1 C1 Rh1 Cl1 -19(2)
O1 C1 Rh1 P1 -151.6(18)
O2 C2 Rh1 C1 82(4)
O2 C2 Rh1 Cl1 -105(4)
O2 C2 Rh1 P1 -39(5)
C11 P1 Rh1 C1 -163.65(10)
C3 P1 Rh1 C1 84.04(10)
C7 P1 Rh1 C1 -41.26(10)
C11 P1 Rh1 C2 -42.7(12)
C3 P1 Rh1 C2 -155.0(12)
C7 P1 Rh1 C2 79.7(12)
C11 P1 Rh1 Cl1 22.55(6)
C3 P1 Rh1 Cl1 -89.76(6)
C7 P1 Rh1 Cl1 144.94(6)
